data_7023401
loop_
_publ_author_name
'Chen, Xiaoli'
'Meng, Xiangming'
'Wang, Shuxing'
'Cai, Yulei'
'Wu, Yifan'
'Feng, Yan'
'Zhu, Manzhou'
'Guo, Qingxiang'

_publ_section_title
;
 A rhodamine-based fluorescent probe for detecting Hg(2+) in a fully
 aqueous environment.
;
_journal_issue 41
_journal_name_full 'Dalton transactions (Cambridge, England : 2003)'
_journal_page_first 14819
_journal_page_last 14825
_journal_paper_doi 10.1039/c3dt51279g
_journal_volume 42
_journal_year 2013
_chemical_formula_sum 'C38 H50 N5 O3 S2'
_chemical_formula_weight 688.95
_chemical_name_systematic
; 
 ? 
;
_space_group_IT_number 2
_symmetry_space_group_name_Hall '-P 1'
_symmetry_space_group_name_H-M 'P -1'
_atom_sites_solution_hydrogens geom
_atom_sites_solution_primary direct
_atom_sites_solution_secondary difmap
_audit_creation_method SHELXL-97
_cell_angle_alpha 79.850(5)
_cell_angle_beta 86.907(5)
_cell_angle_gamma 67.101(5)
_cell_formula_units_Z 2
_cell_length_a 9.536(5)
_cell_length_b 11.665(5)
_cell_length_c 19.178(5)
_cell_measurement_reflns_used 5263
_cell_measurement_temperature 298(2)
_cell_measurement_theta_max 25.382
_cell_measurement_theta_min 2.318
_cell_volume 1934.2(14)
_computing_structure_refinement 'SHELXL-97 (Sheldrick, 1997)'
_computing_structure_solution 'SHELXS-97 (Sheldrick, 1990)'
_diffrn_ambient_temperature 298(2)
_diffrn_measured_fraction_theta_full 0.983
_diffrn_measured_fraction_theta_max 0.983
_diffrn_radiation_monochromator graphite
_diffrn_radiation_source 'fine-focus sealed tube'
_diffrn_radiation_type MoK\a
_diffrn_radiation_wavelength 0.71069
_diffrn_reflns_av_R_equivalents 0.0172
_diffrn_reflns_av_unetI/netI 0.0249
_diffrn_reflns_limit_h_max 11
_diffrn_reflns_limit_h_min -11
_diffrn_reflns_limit_k_max 13
_diffrn_reflns_limit_k_min -13
_diffrn_reflns_limit_l_max 22
_diffrn_reflns_limit_l_min -22
_diffrn_reflns_number 13975
_diffrn_reflns_theta_full 25.25
_diffrn_reflns_theta_max 25.25
_diffrn_reflns_theta_min 1.92
_exptl_absorpt_coefficient_mu 0.179
_exptl_absorpt_correction_T_max 0.9634
_exptl_absorpt_correction_T_min 0.9450
_exptl_crystal_density_diffrn 1.183
_exptl_crystal_density_method 'not measured'
_exptl_crystal_F_000 738
_exptl_crystal_size_max 0.32
_exptl_crystal_size_mid 0.24
_exptl_crystal_size_min 0.21
_refine_diff_density_max 0.494
_refine_diff_density_min -0.287
_refine_diff_density_rms 0.041
_refine_ls_extinction_method none
_refine_ls_goodness_of_fit_ref 1.068
_refine_ls_hydrogen_treatment mixed
_refine_ls_matrix_type full
_refine_ls_number_parameters 533
_refine_ls_number_reflns 6888
_refine_ls_number_restraints 1
_refine_ls_restrained_S_all 1.077
_refine_ls_R_factor_all 0.0829
_refine_ls_R_factor_gt 0.0634
_refine_ls_shift/su_max 0.030
_refine_ls_shift/su_mean 0.003
_refine_ls_structure_factor_coef Fsqd
_refine_ls_weighting_details 'calc w=1/[\s^2^(Fo^2^)+(0.1460P)^2^+0.1185P] where P=(Fo^2^+2Fc^2^)/3'
_refine_ls_weighting_scheme calc
_refine_ls_wR_factor_gt 0.2038
_refine_ls_wR_factor_ref 0.2223
_reflns_number_gt 4962
_reflns_number_total 6888
_reflns_threshold_expression >2sigma(I)
_cod_data_source_file c3dt51279g.txt
_cod_data_source_block 1
_cod_original_sg_symbol_H-M P-1
_cod_database_code 7023401

loop_
_symmetry_equiv_pos_as_xyz
'x, y, z'
'-x, -y, -z'

loop_
_atom_site_label
_atom_site_type_symbol
_atom_site_fract_x
_atom_site_fract_y
_atom_site_fract_z
_atom_site_U_iso_or_equiv
_atom_site_adp_type
_atom_site_occupancy
_atom_site_symmetry_multiplicity
_atom_site_calc_flag
_atom_site_refinement_flags
_atom_site_disorder_assembly
_atom_site_disorder_group
C1 C 0.8835(13) 0.3128(11) 0.5989(5) 0.282(6) Uani 1 1 d D . .
H1A H 0.9505 0.2933 0.5596 0.423 Uiso 1 1 calc R . .
H1B H 0.9142 0.2416 0.6366 0.423 Uiso 1 1 calc R . .
H1C H 0.8883 0.3845 0.6151 0.423 Uiso 1 1 calc R . .
C2 C 0.7329(12) 0.3409(9) 0.5772(3) 0.247(4) Uani 1 1 d D . .
H2A H 0.6621 0.3500 0.6160 0.297 Uiso 1 1 calc R . .
H2B H 0.7253 0.2820 0.5491 0.297 Uiso 1 1 calc R . .
C3 C 0.6445(6) 0.5836(4) 0.56307(19) 0.1338(15) Uani 1 1 d . . .
H3A H 0.5983 0.5599 0.6066 0.161 Uiso 1 1 calc R . .
H3B H 0.5631 0.6440 0.5315 0.161 Uiso 1 1 calc R . .
C4 C 0.7437(9) 0.6457(6) 0.5794(3) 0.178(2) Uani 1 1 d . . .
H4A H 0.7900 0.6073 0.6254 0.267 Uiso 1 1 calc R . .
H4B H 0.6843 0.7337 0.5791 0.267 Uiso 1 1 calc R . .
H4C H 0.8215 0.6364 0.5445 0.267 Uiso 1 1 calc R . .
C5 C 0.7560(4) 0.4796(3) 0.46015(14) 0.0967(9) Uani 1 1 d . . .
C6 C 0.7134(4) 0.5954(3) 0.41451(14) 0.0987(10) Uani 1 1 d . . .
H6 H 0.6622 0.6697 0.4324 0.118 Uiso 1 1 calc R . .
C7 C 0.7457(3) 0.6014(2) 0.34396(13) 0.0838(8) Uani 1 1 d . . .
H7 H 0.7143 0.6802 0.3151 0.101 Uiso 1 1 calc R . .
C8 C 0.8238(2) 0.4941(2) 0.31340(11) 0.0593(5) Uani 1 1 d . . .
C9 C 0.8703(3) 0.3819(2) 0.35881(12) 0.0710(6) Uani 1 1 d . . .
C10 C 0.8533(2) 0.50286(18) 0.23496(10) 0.0512(5) Uani 1 1 d . . .
C11 C 0.9687(2) 0.37753(18) 0.21987(10) 0.0522(5) Uani 1 1 d . . .
C12 C 1.0089(3) 0.2692(2) 0.26971(11) 0.0622(6) Uani 1 1 d . . .
C13 C 1.1057(3) 0.1523(2) 0.25495(14) 0.0713(6) Uani 1 1 d . . .
H13 H 1.1302 0.0819 0.2905 0.086 Uiso 1 1 calc R . .
C14 C 1.1669(2) 0.1383(2) 0.18797(13) 0.0653(6) Uani 1 1 d . . .
C15 C 1.1259(3) 0.2493(2) 0.13634(13) 0.0657(6) Uani 1 1 d . . .
H15 H 1.1636 0.2450 0.0907 0.079 Uiso 1 1 calc R . .
C16 C 1.0308(2) 0.3626(2) 0.15356(12) 0.0610(5) Uani 1 1 d . . .
H16 H 1.0065 0.4339 0.1186 0.073 Uiso 1 1 calc R . .
C17 C 1.3214(4) 0.0057(3) 0.1026(2) 0.0985(10) Uani 1 1 d . . .
H17A H 1.4175 -0.0666 0.1061 0.118 Uiso 1 1 calc R . .
H17B H 1.3400 0.0796 0.0800 0.118 Uiso 1 1 calc R . .
C18 C 1.2134(6) -0.0141(4) 0.0587(2) 0.1279(14) Uani 1 1 d . . .
H18A H 1.1872 -0.0821 0.0830 0.192 Uiso 1 1 calc R . .
H18B H 1.2596 -0.0347 0.0144 0.192 Uiso 1 1 calc R . .
H18C H 1.1231 0.0616 0.0499 0.192 Uiso 1 1 calc R . .
C19 C 1.2987(3) -0.0912(2) 0.2260(2) 0.0933(9) Uani 1 1 d . . .
H19A H 1.3277 -0.1639 0.2023 0.112 Uiso 1 1 calc R . .
H19B H 1.2078 -0.0856 0.2528 0.112 Uiso 1 1 calc R . .
C20 C 1.4224(4) -0.1094(3) 0.2750(3) 0.1343(15) Uani 1 1 d . . .
H20A H 1.5082 -0.1036 0.2484 0.201 Uiso 1 1 calc R . .
H20B H 1.4519 -0.1911 0.3043 0.201 Uiso 1 1 calc R . .
H20C H 1.3876 -0.0453 0.3044 0.201 Uiso 1 1 calc R . .
C21 C 0.8914(2) 0.61486(19) 0.20367(11) 0.0544(5) Uani 1 1 d . . .
C22 C 1.0135(3) 0.6429(3) 0.21952(14) 0.0728(6) Uani 1 1 d . . .
H22 H 1.0881 0.5880 0.2524 0.087 Uiso 1 1 calc R . .
C23 C 1.0210(4) 0.7544(3) 0.18513(19) 0.0952(9) Uani 1 1 d . . .
H23 H 1.1018 0.7749 0.1952 0.114 Uiso 1 1 calc R . .
C24 C 0.9116(4) 0.8362(3) 0.1362(2) 0.0985(9) Uani 1 1 d . . .
H24 H 0.9181 0.9121 0.1151 0.118 Uiso 1 1 calc R . .
C25 C 0.7937(3) 0.8079(2) 0.11808(16) 0.0812(7) Uani 1 1 d . . .
H25 H 0.7218 0.8618 0.0838 0.097 Uiso 1 1 calc R . .
C26 C 0.7847(2) 0.69530(19) 0.15273(11) 0.0573(5) Uani 1 1 d . . .
C27 C 0.6706(2) 0.64254(18) 0.14429(11) 0.0542(5) Uani 1 1 d . . .
C28 C 0.4988(3) 0.4783(2) 0.22834(12) 0.0633(6) Uani 1 1 d . . .
C29 C 0.4405(3) 0.3763(3) 0.22485(19) 0.0916(9) Uani 1 1 d . A .
H29A H 0.3942 0.3596 0.2698 0.110 Uiso 1 1 calc R . .
H29B H 0.3612 0.4079 0.1886 0.110 Uiso 1 1 calc R . .
C38 C 0.8367(4) 0.3723(3) 0.43098(14) 0.0969(10) Uani 1 1 d . . .
H38 H 0.8687 0.2933 0.4596 0.116 Uiso 1 1 calc R . .
N1 N 1.2643(3) 0.02298(19) 0.17264(13) 0.0849(7) Uani 1 1 d . . .
N2 N 0.7203(5) 0.4728(3) 0.53086(14) 0.1437(15) Uani 1 1 d . . .
N3 N 0.70903(18) 0.53706(14) 0.19405(9) 0.0521(4) Uani 1 1 d . . .
N4 N 0.63875(18) 0.45304(15) 0.19982(10) 0.0557(4) Uani 1 1 d . . .
N5 N 0.5519(3) 0.2602(2) 0.21013(14) 0.0869(7) Uani 1 1 d . . .
O1 O 0.9539(3) 0.26793(15) 0.33736(9) 0.0922(6) Uani 1 1 d . . .
O2 O 0.56462(18) 0.68231(16) 0.10190(9) 0.0786(5) Uani 1 1 d . . .
O3 O 0.4242(2) 0.57253(18) 0.25274(11) 0.0862(6) Uani 1 1 d . . .
S1 S 0.7595(13) -0.0403(5) 0.3624(7) 0.298(5) Uani 0.620(15) 1 d P A 1
C30 C 0.592(2) 0.1728(11) 0.2861(8) 0.145(5) Uani 0.620(15) 1 d P A 1
H30A H 0.5935 0.2231 0.3210 0.174 Uiso 0.620(15) 1 calc PR A 1
H30B H 0.5124 0.1406 0.2990 0.174 Uiso 0.620(15) 1 calc PR A 1
C31 C 0.7262(15) 0.0755(10) 0.2874(8) 0.176(5) Uani 0.620(15) 1 d P A 1
H31A H 0.8065 0.1076 0.2842 0.211 Uiso 0.620(15) 1 calc PR A 1
H31B H 0.7321 0.0369 0.2459 0.211 Uiso 0.620(15) 1 calc PR A 1
C32 C 0.795(2) 0.0473(12) 0.4214(10) 0.203(8) Uani 0.620(15) 1 d P A 1
H32A H 0.8994 0.0419 0.4179 0.243 Uiso 0.620(15) 1 calc PR A 1
H32B H 0.7266 0.1353 0.4117 0.243 Uiso 0.620(15) 1 calc PR A 1
C33 C 0.771(6) -0.006(4) 0.483(3) 0.43(4) Uani 0.620(15) 1 d P A 1
H33A H 0.6648 0.0078 0.4869 0.645 Uiso 0.620(15) 1 calc PR A 1
H33B H 0.7989 0.0288 0.5190 0.645 Uiso 0.620(15) 1 calc PR A 1
H33C H 0.8305 -0.0954 0.4889 0.645 Uiso 0.620(15) 1 calc PR A 1
S1' S 0.685(2) -0.0079(15) 0.3860(5) 0.234(6) Uani 0.380(15) 1 d P A 2
C30' C 0.5698(17) 0.1486(14) 0.2504(12) 0.112(6) Uani 0.380(15) 1 d P A 2
H30C H 0.6020 0.0816 0.2222 0.135 Uiso 0.380(15) 1 calc PR A 2
H30D H 0.4762 0.1520 0.2742 0.135 Uiso 0.380(15) 1 calc PR A 2
C31' C 0.721(4) 0.126(5) 0.315(2) 0.265(18) Uani 0.380(15) 1 d P A 2
H31C H 0.7033 0.2013 0.3343 0.318 Uiso 0.380(15) 1 calc PR A 2
H31D H 0.8219 0.0952 0.2951 0.318 Uiso 0.380(15) 1 calc PR A 2
C32' C 0.682(4) 0.062(4) 0.455(2) 0.234(15) Uani 0.380(15) 1 d P A 2
H32C H 0.7116 0.1322 0.4382 0.281 Uiso 0.380(15) 1 calc PR A 2
H32D H 0.5768 0.0968 0.4699 0.281 Uiso 0.380(15) 1 calc PR A 2
C33' C 0.779(6) -0.016(4) 0.5197(13) 0.214(13) Uani 0.380(15) 1 d P A 2
H33D H 0.7336 0.0196 0.5609 0.321 Uiso 0.380(15) 1 calc PR A 2
H33E H 0.8791 -0.0154 0.5139 0.321 Uiso 0.380(15) 1 calc PR A 2
H33F H 0.7849 -0.1012 0.5254 0.321 Uiso 0.380(15) 1 calc PR A 2
C34 C 0.5359(8) 0.1921(9) 0.1595(5) 0.085(2) Uani 0.530(13) 1 d P A 1
H34A H 0.4350 0.1901 0.1614 0.103 Uiso 0.530(13) 1 calc PR A 1
H34B H 0.6105 0.1060 0.1682 0.103 Uiso 0.530(13) 1 calc PR A 1
C35 C 0.5626(18) 0.2648(15) 0.0828(9) 0.103(4) Uani 0.530(13) 1 d P A 1
H35A H 0.4970 0.3536 0.0775 0.124 Uiso 0.530(13) 1 calc PR A 1
H35B H 0.5367 0.2298 0.0454 0.124 Uiso 0.530(13) 1 calc PR A 1
S2 S 0.7566(7) 0.2477(6) 0.0753(4) 0.1068(18) Uani 0.530(13) 1 d P A 1
C36 C 0.762(2) 0.3240(18) -0.0069(7) 0.154(6) Uani 0.530(13) 1 d P A 1
H36A H 0.8179 0.2599 -0.0353 0.185 Uiso 0.530(13) 1 calc PR A 1
H36B H 0.6579 0.3619 -0.0251 0.185 Uiso 0.530(13) 1 calc PR A 1
C37 C 0.8232(15) 0.4205(14) -0.0221(6) 0.120(4) Uani 0.530(13) 1 d P A 1
H37A H 0.7899 0.4746 0.0130 0.180 Uiso 0.530(13) 1 calc PR A 1
H37B H 0.7882 0.4695 -0.0681 0.180 Uiso 0.530(13) 1 calc PR A 1
H37C H 0.9324 0.3819 -0.0212 0.180 Uiso 0.530(13) 1 calc PR A 1
C34' C 0.4923(10) 0.2792(14) 0.1309(6) 0.101(3) Uani 0.470(13) 1 d P A 2
H34C H 0.4067 0.2537 0.1320 0.121 Uiso 0.470(13) 1 calc PR A 2
H34D H 0.4568 0.3680 0.1104 0.121 Uiso 0.470(13) 1 calc PR A 2
C35' C 0.602(2) 0.2113(14) 0.0895(12) 0.107(5) Uani 0.470(13) 1 d P A 2
H35C H 0.5603 0.2285 0.0421 0.128 Uiso 0.470(13) 1 calc PR A 2
H35D H 0.6282 0.1223 0.1075 0.128 Uiso 0.470(13) 1 calc PR A 2
S2' S 0.7719(6) 0.2394(5) 0.0833(4) 0.0824(13) Uani 0.470(13) 1 d P A 2
C36' C 0.7081(14) 0.3830(16) 0.0047(9) 0.129(5) Uani 0.470(13) 1 d P A 2
H36C H 0.6797 0.3567 -0.0357 0.154 Uiso 0.470(13) 1 calc PR A 2
H36D H 0.6185 0.4500 0.0187 0.154 Uiso 0.470(13) 1 calc PR A 2
C37' C 0.799(5) 0.422(3) -0.0119(19) 0.36(3) Uani 0.470(13) 1 d P A 2
H37D H 0.8909 0.3550 -0.0227 0.541 Uiso 0.470(13) 1 calc PR A 2
H37E H 0.8195 0.4576 0.0260 0.541 Uiso 0.470(13) 1 calc PR A 2
H37F H 0.7648 0.4861 -0.0531 0.541 Uiso 0.470(13) 1 calc PR A 2

loop_
_atom_site_aniso_label
_atom_site_aniso_U_11
_atom_site_aniso_U_22
_atom_site_aniso_U_33
_atom_site_aniso_U_23
_atom_site_aniso_U_13
_atom_site_aniso_U_12
C1 0.322(13) 0.298(11) 0.163(6) -0.125(7) -0.013(7) -0.013(10)
C2 0.317(12) 0.265(10) 0.099(4) -0.058(5) 0.061(5) -0.044(9)
C3 0.186(4) 0.135(3) 0.0728(19) -0.037(2) 0.038(2) -0.050(3)
C4 0.260(7) 0.186(5) 0.122(3) -0.052(4) 0.045(4) -0.118(5)
C5 0.128(3) 0.088(2) 0.0612(15) -0.0199(14) 0.0130(15) -0.0268(18)
C6 0.121(2) 0.0741(17) 0.0686(16) -0.0214(13) 0.0150(15) -0.0006(16)
C7 0.0967(19) 0.0617(14) 0.0649(14) -0.0112(11) 0.0058(12) -0.0005(13)
C8 0.0580(12) 0.0544(12) 0.0554(11) -0.0110(9) -0.0027(9) -0.0098(9)
C9 0.0888(16) 0.0559(13) 0.0584(12) -0.0121(10) -0.0018(11) -0.0158(11)
C10 0.0480(10) 0.0453(10) 0.0557(11) -0.0087(8) -0.0053(8) -0.0120(8)
C11 0.0480(10) 0.0457(10) 0.0590(11) -0.0119(8) -0.0053(8) -0.0118(8)
C12 0.0696(13) 0.0489(11) 0.0616(12) -0.0107(9) -0.0055(10) -0.0143(10)
C13 0.0773(15) 0.0448(12) 0.0795(15) -0.0080(10) -0.0127(12) -0.0097(10)
C14 0.0513(11) 0.0532(12) 0.0875(16) -0.0249(11) -0.0061(10) -0.0095(9)
C15 0.0562(12) 0.0594(13) 0.0763(14) -0.0188(11) 0.0068(10) -0.0145(10)
C16 0.0568(12) 0.0521(11) 0.0666(13) -0.0091(9) 0.0008(9) -0.0134(9)
C17 0.0834(18) 0.0643(16) 0.143(3) -0.0410(17) 0.0365(18) -0.0184(13)
C18 0.178(4) 0.112(3) 0.117(3) -0.038(2) 0.029(3) -0.076(3)
C19 0.0764(17) 0.0508(14) 0.148(3) -0.0261(15) 0.0006(17) -0.0152(12)
C20 0.100(2) 0.082(2) 0.195(4) 0.020(2) -0.045(3) -0.0198(19)
C21 0.0545(11) 0.0491(11) 0.0602(11) -0.0186(9) 0.0037(9) -0.0170(9)
C22 0.0668(14) 0.0786(16) 0.0830(15) -0.0264(13) -0.0028(11) -0.0328(12)
C23 0.092(2) 0.098(2) 0.127(2) -0.038(2) 0.0102(18) -0.0634(19)
C24 0.104(2) 0.0683(17) 0.136(3) -0.0113(18) 0.019(2) -0.0519(17)
C25 0.0821(17) 0.0536(13) 0.1006(19) 0.0020(12) 0.0089(14) -0.0256(12)
C26 0.0572(12) 0.0457(10) 0.0647(12) -0.0097(9) 0.0041(9) -0.0157(9)
C27 0.0507(11) 0.0466(10) 0.0578(11) -0.0080(9) -0.0017(9) -0.0107(8)
C28 0.0580(12) 0.0585(13) 0.0720(13) -0.0164(10) 0.0100(10) -0.0198(10)
C29 0.0700(16) 0.0849(18) 0.131(2) -0.0304(17) 0.0316(16) -0.0403(14)
C38 0.142(3) 0.0697(17) 0.0615(15) -0.0062(12) 0.0063(16) -0.0248(17)
N1 0.0776(13) 0.0524(11) 0.1085(17) -0.0241(11) -0.0016(12) -0.0026(10)
N2 0.234(4) 0.103(2) 0.0600(14) -0.0164(14) 0.0318(19) -0.031(2)
N3 0.0478(9) 0.0429(8) 0.0642(10) -0.0073(7) -0.0069(7) -0.0157(7)
N4 0.0472(9) 0.0482(9) 0.0740(11) -0.0158(8) 0.0062(7) -0.0193(7)
N5 0.0855(15) 0.0760(15) 0.1198(19) -0.0363(14) 0.0286(13) -0.0483(12)
O1 0.1449(17) 0.0495(9) 0.0610(10) -0.0054(7) 0.0081(10) -0.0172(10)
O2 0.0640(10) 0.0748(11) 0.0843(11) 0.0025(8) -0.0253(8) -0.0163(8)
O3 0.0724(11) 0.0783(12) 0.1044(13) -0.0389(10) 0.0277(9) -0.0186(9)
S1 0.308(8) 0.098(2) 0.446(12) 0.059(4) -0.170(8) -0.055(3)
C30 0.187(11) 0.093(6) 0.163(11) -0.016(6) 0.041(9) -0.070(7)
C31 0.172(9) 0.119(7) 0.206(12) -0.030(6) -0.080(8) -0.011(6)
C32 0.205(14) 0.105(7) 0.292(18) 0.058(8) -0.141(14) -0.074(8)
C33 0.39(5) 0.32(4) 0.55(9) -0.02(5) -0.28(6) -0.09(4)
S1' 0.324(13) 0.259(11) 0.182(6) 0.014(6) -0.053(7) -0.196(10)
C30' 0.090(6) 0.072(7) 0.184(17) -0.003(8) 0.006(9) -0.050(5)
C31' 0.24(3) 0.38(5) 0.27(4) -0.10(3) 0.05(3) -0.21(3)
C32' 0.19(2) 0.24(3) 0.28(4) -0.07(3) -0.02(2) -0.08(2)
C33' 0.29(4) 0.19(2) 0.132(12) 0.004(12) -0.077(16) -0.06(2)
C34 0.083(4) 0.075(5) 0.120(6) -0.034(4) 0.019(3) -0.049(3)
C35 0.086(6) 0.134(11) 0.091(6) -0.030(8) -0.006(5) -0.039(7)
S2 0.107(3) 0.123(3) 0.0956(19) -0.0231(17) -0.0031(17) -0.047(2)
C36 0.193(15) 0.209(16) 0.121(7) -0.080(10) 0.059(9) -0.129(13)
C37 0.119(7) 0.167(10) 0.093(5) 0.008(5) -0.026(4) -0.085(7)
C34' 0.080(5) 0.115(9) 0.126(7) -0.030(6) 0.005(5) -0.053(5)
C35' 0.112(12) 0.100(9) 0.136(9) -0.027(9) -0.014(9) -0.065(9)
S2' 0.0598(14) 0.083(2) 0.117(3) -0.057(2) 0.0282(17) -0.0272(12)
C36' 0.082(6) 0.143(12) 0.127(10) -0.017(7) 0.000(6) -0.010(6)
C37' 0.34(4) 0.22(3) 0.43(5) 0.10(3) 0.12(3) -0.10(3)

loop_
_atom_type_symbol
_atom_type_description
_atom_type_scat_dispersion_real
_atom_type_scat_dispersion_imag
_atom_type_scat_source
C C 0.0033 0.0016 'International Tables Vol C Tables 4.2.6.8 and 6.1.1.4'
H H 0.0000 0.0000 'International Tables Vol C Tables 4.2.6.8 and 6.1.1.4'
N N 0.0061 0.0033 'International Tables Vol C Tables 4.2.6.8 and 6.1.1.4'
O O 0.0106 0.0060 'International Tables Vol C Tables 4.2.6.8 and 6.1.1.4'
S S 0.1246 0.1234 'International Tables Vol C Tables 4.2.6.8 and 6.1.1.4'

loop_
_geom_angle_atom_site_label_1
_geom_angle_atom_site_label_2
_geom_angle_atom_site_label_3
_geom_angle
C2 C1 H1A 109.5
C2 C1 H1B 109.5
H1A C1 H1B 109.5
C2 C1 H1C 109.5
H1A C1 H1C 109.5
H1B C1 H1C 109.5
C1 C2 N2 92.0(9)
C1 C2 H2A 113.3
N2 C2 H2A 113.3
C1 C2 H2B 113.3
N2 C2 H2B 113.3
H2A C2 H2B 110.6
N2 C3 C4 114.7(5)
N2 C3 H3A 108.6
C4 C3 H3A 108.6
N2 C3 H3B 108.6
C4 C3 H3B 108.6
H3A C3 H3B 107.6
C3 C4 H4A 109.5
C3 C4 H4B 109.5
H4A C4 H4B 109.5
C3 C4 H4C 109.5
H4A C4 H4C 109.5
H4B C4 H4C 109.5
N2 C5 C38 121.7(3)
N2 C5 C6 121.4(3)
C38 C5 C6 116.9(2)
C7 C6 C5 121.1(3)
C7 C6 H6 119.4
C5 C6 H6 119.4
C6 C7 C8 122.7(2)
C6 C7 H7 118.6
C8 C7 H7 118.6
C9 C8 C7 115.7(2)
C9 C8 C10 122.52(19)
C7 C8 C10 121.73(19)
C8 C9 O1 122.8(2)
C8 C9 C38 122.9(2)
O1 C9 C38 114.3(2)
N3 C10 C21 98.78(15)
N3 C10 C8 110.81(16)
C21 C10 C8 113.34(16)
N3 C10 C11 109.57(15)
C21 C10 C11 114.24(17)
C8 C10 C11 109.63(16)
C12 C11 C16 115.75(19)
C12 C11 C10 121.91(19)
C16 C11 C10 122.13(17)
O1 C12 C11 122.76(19)
O1 C12 C13 114.7(2)
C11 C12 C13 122.5(2)
C12 C13 C14 121.3(2)
C12 C13 H13 119.4
C14 C13 H13 119.4
N1 C14 C13 122.0(2)
N1 C14 C15 121.4(2)
C13 C14 C15 116.6(2)
C16 C15 C14 120.0(2)
C16 C15 H15 120.0
C14 C15 H15 120.0
C15 C16 C11 123.9(2)
C15 C16 H16 118.0
C11 C16 H16 118.0
N1 C17 C18 111.7(3)
N1 C17 H17A 109.3
C18 C17 H17A 109.3
N1 C17 H17B 109.3
C18 C17 H17B 109.3
H17A C17 H17B 107.9
C17 C18 H18A 109.5
C17 C18 H18B 109.5
H18A C18 H18B 109.5
C17 C18 H18C 109.5
H18A C18 H18C 109.5
H18B C18 H18C 109.5
N1 C19 C20 112.2(3)
N1 C19 H19A 109.2
C20 C19 H19A 109.2
N1 C19 H19B 109.2
C20 C19 H19B 109.2
H19A C19 H19B 107.9
C19 C20 H20A 109.5
C19 C20 H20B 109.5
H20A C20 H20B 109.5
C19 C20 H20C 109.5
H20A C20 H20C 109.5
H20B C20 H20C 109.5
C26 C21 C22 120.1(2)
C26 C21 C10 111.05(18)
C22 C21 C10 128.8(2)
C23 C22 C21 118.0(2)
C23 C22 H22 121.0
C21 C22 H22 121.0
C24 C23 C22 121.5(3)
C24 C23 H23 119.2
C22 C23 H23 119.2
C25 C24 C23 121.2(3)
C25 C24 H24 119.4
C23 C24 H24 119.4
C24 C25 C26 117.8(3)
C24 C25 H25 121.1
C26 C25 H25 121.1
C21 C26 C25 121.3(2)
C21 C26 C27 109.51(18)
C25 C26 C27 129.2(2)
O2 C27 N3 126.4(2)
O2 C27 C26 128.7(2)
N3 C27 C26 104.84(17)
O3 C28 N4 125.4(2)
O3 C28 C29 122.2(2)
N4 C28 C29 112.4(2)
N5 C29 C28 115.4(2)
N5 C29 H29A 108.4
C28 C29 H29A 108.4
N5 C29 H29B 108.4
C28 C29 H29B 108.4
H29A C29 H29B 107.5
C5 C38 C9 120.5(3)
C5 C38 H38 119.7
C9 C38 H38 119.7
C14 N1 C17 122.5(2)
C14 N1 C19 120.2(2)
C17 N1 C19 116.8(2)
C5 N2 C3 122.6(3)
C5 N2 C2 119.9(3)
C3 N2 C2 116.5(3)
C27 N3 N4 123.50(16)
C27 N3 C10 115.62(16)
N4 N3 C10 119.96(15)
C28 N4 N3 121.82(17)
C30' N5 C34 78.3(11)
C30' N5 C29 122.2(9)
C34 N5 C29 125.3(5)
C30' N5 C30 32.2(6)
C34 N5 C30 110.3(7)
C29 N5 C30 103.6(5)
C30' N5 C34' 115.2(11)
C34 N5 C34' 38.3(4)
C29 N5 C34' 94.8(5)
C30 N5 C34' 147.2(8)
C12 O1 C9 118.38(17)
C31 S1 C32 96.3(6)
C31 C30 N5 112.3(11)
C31 C30 H30A 109.1
N5 C30 H30A 109.1
C31 C30 H30B 109.1
N5 C30 H30B 109.1
H30A C30 H30B 107.9
C30 C31 S1 114.6(12)
C30 C31 H31A 108.6
S1 C31 H31A 108.6
C30 C31 H31B 108.6
S1 C31 H31B 108.6
H31A C31 H31B 107.6
C33 C32 S1 104(2)
C33 C32 H32A 111.0
S1 C32 H32A 111.0
C33 C32 H32B 111.0
S1 C32 H32B 111.0
H32A C32 H32B 109.0
C32' S1' C31' 94(2)
N5 C30' C31' 102.8(18)
N5 C30' H30C 111.2
C31' C30' H30C 111.2
N5 C30' H30D 111.2
C31' C30' H30D 111.2
H30C C30' H30D 109.1
C30' C31' S1' 96.9(15)
C30' C31' H31C 112.4
S1' C31' H31C 112.4
C30' C31' H31D 112.4
S1' C31' H31D 112.4
H31C C31' H31D 109.9
C33' C32' S1' 119(3)
C33' C32' H32C 107.6
S1' C32' H32C 107.6
C33' C32' H32D 107.6
S1' C32' H32D 107.6
H32C C32' H32D 107.0
C32' C33' H33D 109.5
C32' C33' H33E 109.5
H33D C33' H33E 109.5
C32' C33' H33F 109.5
H33D C33' H33F 109.5
H33E C33' H33F 109.5
N5 C34 C35 106.4(8)
N5 C34 H34A 110.4
C35 C34 H34A 110.4
N5 C34 H34B 110.4
C35 C34 H34B 110.4
H34A C34 H34B 108.6
C34 C35 S2 109.9(9)
C34 C35 H35A 109.7
S2 C35 H35A 109.7
C34 C35 H35B 109.7
S2 C35 H35B 109.7
H35A C35 H35B 108.2
C36 S2 C35 102.6(9)
C37 C36 S2 122.7(9)
C37 C36 H36A 106.7
S2 C36 H36A 106.7
C37 C36 H36B 106.7
S2 C36 H36B 106.7
H36A C36 H36B 106.6
C35' C34' N5 112.2(12)
C35' C34' H34C 109.2
N5 C34' H34C 109.2
C35' C34' H34D 109.2
N5 C34' H34D 109.2
H34C C34' H34D 107.9
C34' C35' S2' 116.3(12)
C34' C35' H35C 108.2
S2' C35' H35C 108.2
C34' C35' H35D 108.2
S2' C35' H35D 108.2
H35C C35' H35D 107.4
C35' S2' C36' 97.8(8)
C37' C36' S2' 114(2)
C37' C36' H36C 108.8
S2' C36' H36C 108.8
C37' C36' H36D 108.8
S2' C36' H36D 108.8
H36C C36' H36D 107.7
C36' C37' H37D 109.4
C36' C37' H37E 109.5
H37D C37' H37E 109.5
C36' C37' H37F 109.5
H37D C37' H37F 109.5
H37E C37' H37F 109.5

loop_
_geom_bond_atom_site_label_1
_geom_bond_atom_site_label_2
_geom_bond_distance
C1 C2 1.412(8)
C1 H1A 0.9600
C1 H1B 0.9600
C1 H1C 0.9600
C2 N2 1.599(9)
C2 H2A 0.9700
C2 H2B 0.9700
C3 N2 1.442(5)
C3 C4 1.471(8)
C3 H3A 0.9700
C3 H3B 0.9700
C4 H4A 0.9600
C4 H4B 0.9600
C4 H4C 0.9600
C5 N2 1.376(4)
C5 C38 1.387(4)
C5 C6 1.397(4)
C6 C7 1.367(4)
C6 H6 0.9300
C7 C8 1.397(3)
C7 H7 0.9300
C8 C9 1.363(3)
C8 C10 1.508(3)
C9 O1 1.380(3)
C9 C38 1.399(4)
C10 N3 1.499(2)
C10 C21 1.506(3)
C10 C11 1.515(3)
C11 C12 1.376(3)
C11 C16 1.384(3)
C12 O1 1.373(3)
C12 C13 1.386(3)
C13 C14 1.392(4)
C13 H13 0.9300
C14 N1 1.377(3)
C14 C15 1.416(3)
C15 C16 1.366(3)
C15 H15 0.9300
C16 H16 0.9300
C17 N1 1.439(4)
C17 C18 1.474(5)
C17 H17A 0.9700
C17 H17B 0.9700
C18 H18A 0.9600
C18 H18B 0.9600
C18 H18C 0.9600
C19 N1 1.464(4)
C19 C20 1.476(5)
C19 H19A 0.9700
C19 H19B 0.9700
C20 H20A 0.9600
C20 H20B 0.9600
C20 H20C 0.9600
C21 C26 1.382(3)
C21 C22 1.387(3)
C22 C23 1.378(4)
C22 H22 0.9300
C23 C24 1.377(5)
C23 H23 0.9300
C24 C25 1.366(4)
C24 H24 0.9300
C25 C26 1.395(3)
C25 H25 0.9300
C26 C27 1.471(3)
C27 O2 1.220(2)
C27 N3 1.354(3)
C28 O3 1.213(3)
C28 N4 1.356(3)
C28 C29 1.508(4)
C29 N5 1.423(4)
C29 H29A 0.9700
C29 H29B 0.9700
C38 H38 0.9300
N3 N4 1.374(2)
N5 C30' 1.344(15)
N5 C34 1.408(6)
N5 C30 1.594(14)
N5 C34' 1.599(11)
S1 C31 1.739(16)
S1 C32 1.778(17)
C30 C31 1.340(18)
C30 H30A 0.9700
C30 H30B 0.9700
C31 H31A 0.9700
C31 H31B 0.9700
C32 C33 1.29(6)
C32 H32A 0.9700
C32 H32B 0.9700
C33 H33A 0.9600
C33 H33B 0.9600
C33 H33C 0.9600
S1' C32' 1.66(4)
S1' C31' 2.00(4)
C30' C31' 1.86(4)
C30' H30C 0.9700
C30' H30D 0.9700
C31' H31C 0.9700
C31' H31D 0.9700
C32' C33' 1.52(5)
C32' H32C 0.9700
C32' H32D 0.9700
C33' H33D 0.9600
C33' H33E 0.9600
C33' H33F 0.9600
C34 C35 1.62(2)
C34 H34A 0.9700
C34 H34B 0.9700
C35 S2 1.783(18)
C35 H35A 0.9700
C35 H35B 0.9700
S2 C36 1.678(17)
C36 C37 1.44(2)
C36 H36A 0.9700
C36 H36B 0.9700
C37 H37A 0.9600
C37 H37B 0.9600
C37 H37C 0.9600
C34' C35' 1.36(2)
C34' H34C 0.9700
C34' H34D 0.9700
C35' S2' 1.764(19)
C35' H35C 0.9700
C35' H35D 0.9700
S2' C36' 1.966(17)
C36' C37' 1.14(4)
C36' H36C 0.9700
C36' H36D 0.9700
C37' H37D 0.9600
C37' H37E 0.9600
C37' H37F 0.9600

loop_
_geom_torsion_atom_site_label_1
_geom_torsion_atom_site_label_2
_geom_torsion_atom_site_label_3
_geom_torsion_atom_site_label_4
_geom_torsion
N2 C5 C6 C7 -178.3(4)
C38 C5 C6 C7 2.2(6)
C5 C6 C7 C8 -0.8(5)
C6 C7 C8 C9 -1.7(4)
C6 C7 C8 C10 177.8(3)
C7 C8 C9 O1 -177.4(2)
C10 C8 C9 O1 3.0(4)
C7 C8 C9 C38 3.0(4)
C10 C8 C9 C38 -176.6(3)
C9 C8 C10 N3 108.0(2)
C7 C8 C10 N3 -71.6(3)
C9 C8 C10 C21 -142.0(2)
C7 C8 C10 C21 38.4(3)
C9 C8 C10 C11 -13.1(3)
C7 C8 C10 C11 167.4(2)
N3 C10 C11 C12 -108.6(2)
C21 C10 C11 C12 141.7(2)
C8 C10 C11 C12 13.2(3)
N3 C10 C11 C16 66.0(2)
C21 C10 C11 C16 -43.7(3)
C8 C10 C11 C16 -172.16(19)
C16 C11 C12 O1 -178.4(2)
C10 C11 C12 O1 -3.4(3)
C16 C11 C12 C13 0.2(3)
C10 C11 C12 C13 175.1(2)
O1 C12 C13 C14 178.1(2)
C11 C12 C13 C14 -0.5(4)
C12 C13 C14 N1 179.4(2)
C12 C13 C14 C15 0.4(4)
N1 C14 C15 C16 -179.0(2)
C13 C14 C15 C16 0.1(3)
C14 C15 C16 C11 -0.4(3)
C12 C11 C16 C15 0.3(3)
C10 C11 C16 C15 -174.6(2)
N3 C10 C21 C26 -1.0(2)
C8 C10 C21 C26 -118.29(19)
C11 C10 C21 C26 115.16(19)
N3 C10 C21 C22 179.2(2)
C8 C10 C21 C22 61.9(3)
C11 C10 C21 C22 -64.6(3)
C26 C21 C22 C23 2.5(3)
C10 C21 C22 C23 -177.8(2)
C21 C22 C23 C24 -0.3(4)
C22 C23 C24 C25 -2.2(5)
C23 C24 C25 C26 2.2(5)
C22 C21 C26 C25 -2.4(3)
C10 C21 C26 C25 177.8(2)
C22 C21 C26 C27 178.13(19)
C10 C21 C26 C27 -1.7(2)
C24 C25 C26 C21 0.0(4)
C24 C25 C26 C27 179.4(3)
C21 C26 C27 O2 -175.4(2)
C25 C26 C27 O2 5.1(4)
C21 C26 C27 N3 3.9(2)
C25 C26 C27 N3 -175.5(2)
O3 C28 C29 N5 -166.3(3)
N4 C28 C29 N5 15.3(4)
N2 C5 C38 C9 179.5(3)
C6 C5 C38 C9 -1.0(5)
C8 C9 C38 C5 -1.6(5)
O1 C9 C38 C5 178.7(3)
C13 C14 N1 C17 176.3(3)
C15 C14 N1 C17 -4.7(4)
C13 C14 N1 C19 4.1(4)
C15 C14 N1 C19 -176.9(2)
C18 C17 N1 C14 -84.2(3)
C18 C17 N1 C19 88.2(3)
C20 C19 N1 C14 -84.4(4)
C20 C19 N1 C17 103.0(4)
C38 C5 N2 C3 176.2(4)
C6 C5 N2 C3 -3.3(7)
C38 C5 N2 C2 -15.7(8)
C6 C5 N2 C2 164.9(6)
C4 C3 N2 C5 -78.7(6)
C4 C3 N2 C2 112.7(7)
C1 C2 N2 C5 92.7(7)
C1 C2 N2 C3 -98.4(6)
O2 C27 N3 N4 5.5(3)
C26 C27 N3 N4 -173.87(17)
O2 C27 N3 C10 174.5(2)
C26 C27 N3 C10 -4.9(2)
C21 C10 N3 C27 3.8(2)
C8 C10 N3 C27 122.99(19)
C11 C10 N3 C27 -115.91(19)
C21 C10 N3 N4 173.19(16)
C8 C10 N3 N4 -67.6(2)
C11 C10 N3 N4 53.5(2)
O3 C28 N4 N3 -2.0(4)
C29 C28 N4 N3 176.3(2)
C27 N3 N4 C28 -76.2(3)
C10 N3 N4 C28 115.2(2)
C28 C29 N5 C30' 128.8(9)
C28 C29 N5 C34 -132.4(5)
C28 C29 N5 C30 100.1(7)
C28 C29 N5 C34' -107.3(5)
C11 C12 O1 C9 -8.3(4)
C13 C12 O1 C9 173.0(2)
C8 C9 O1 C12 8.6(4)
C38 C9 O1 C12 -171.8(3)
C30' N5 C30 C31 69.8(18)
C34 N5 C30 C31 63.7(16)
C29 N5 C30 C31 -159.9(13)
C34' N5 C30 C31 78(2)
N5 C30 C31 S1 -167.8(7)
C32 S1 C31 C30 -74.2(17)
C31 S1 C32 C33 159(3)
C34 N5 C30' C31' 142.0(19)
C29 N5 C30' C31' -93.4(16)
C30 N5 C30' C31' -32.1(19)
C34' N5 C30' C31' 152.7(16)
N5 C30' C31' S1' 162.9(15)
C32' S1' C31' C30' -131(2)
C31' S1' C32' C33' -130(4)
C30' N5 C34 C35 -161.5(10)
C29 N5 C34 C35 77.1(7)
C30 N5 C34 C35 -158.2(9)
C34' N5 C34 C35 34.2(8)
N5 C34 C35 S2 68.5(11)
C34 C35 S2 C36 178.3(11)
C35 S2 C36 C37 128.5(17)
C30' N5 C34' C35' -74.2(14)
C34 N5 C34' C35' -57.1(11)
C29 N5 C34' C35' 156.7(11)
C30 N5 C34' C35' -79.0(15)
N5 C34' C35' S2' -56.5(17)
C34' C35' S2' C36' -86.6(17)
C35' S2' C36' C37' -179(3)
